data_9003335
loop_
_publ_author_name
'Fleet, M. E.'
'Liu, X.'

_publ_section_title
;
 A new rare earth disilicate (REE2Si2O7: REE = Dy, Tm, Lu; type-L):
 Evidence for nonquenchable 10 GPa polymorph with silicon
 in fivefold trigonal bipyramidal coordination?
;
_journal_name_full 'American Mineralogist'
_journal_page_first 396
_journal_page_last 404
_journal_volume 89
_journal_year 2004
_chemical_formula_structural Lu2Si2O7
_chemical_formula_sum 'Lu5.745 O21 Si6'
_space_group_IT_number 2
_symmetry_space_group_name_Hall '-P 1'
_symmetry_space_group_name_H-M 'P -1'
_cell_angle_alpha 83.977
_cell_angle_beta 88.074
_cell_angle_gamma 87.846
_cell_length_a 6.5240
_cell_length_b 6.5553
_cell_length_c 17.7909
_cell_formula_units_Z 2
_cell_volume 755.788
_database_code_amcsd 0003424
_exptl_crystal_density_diffrn 6.634
_cod_original_formula_sum 'Lu5.745 Si6 O21'
_cod_database_code 9003335
_amcsd_formula_title Lu2Si2O7

loop_
_space_group_symop_operation_xyz
x,y,z
-x,-y,-z

loop_
_atom_site_label
_atom_site_fract_x
_atom_site_fract_y
_atom_site_fract_z
_atom_site_occupancy
_atom_site_U_iso_or_equiv
Lu1 0.54296 0.03148 0.25839 0.96100 0.00970
Lu2 0.81377 0.53185 0.26105 0.97200 0.00930
Lu3 0.61557 0.34637 0.09551 0.96700 0.00890
Lu4 0.12070 0.64583 0.09097 0.90600 0.00950
Lu5 0.43223 0.62021 0.41313 0.97000 0.01580
Lu6 0.13704 0.11235 0.39622 0.96900 0.02060
Si1 0.65510 0.13970 0.41840 1.00000 0.01000
Si2 0.63110 0.82320 0.08190 1.00000 0.00880
Si3 0.12220 0.18100 0.06140 1.00000 0.01010
Si4 0.33850 0.51090 0.25920 1.00000 0.00930
Si5 0.00360 0.04120 0.21340 1.00000 0.00900
Si6A 0.96040 0.60240 0.44460 0.50000 0.00900
Si6B 0.90790 0.73300 0.44400 0.50000 0.01000
O1 0.23170 0.07660 0.98950 1.00000 0.01200
O2 0.44870 0.69000 0.05200 1.00000 0.01500
O3 0.91930 0.30950 0.03210 1.00000 0.01000
O4 0.27120 0.34380 0.08760 1.00000 0.00800
O5 0.77660 0.64210 0.12440 1.00000 0.01100
O6 0.56200 0.00810 0.12920 1.00000 0.01300
O7 0.08910 0.98250 0.12570 1.00000 0.00800
O8 0.87080 0.25190 0.19130 1.00000 0.01200
O9 0.13720 0.58550 0.21290 1.00000 0.01100
O10 0.50450 0.37610 0.21470 1.00000 0.00800
O11 0.84740 0.87250 0.24960 1.00000 0.00700
O12 0.19510 0.06050 0.26600 1.00000 0.01300
O13 0.48430 0.69560 0.27960 1.00000 0.01300
O14 0.79140 0.22520 0.34500 1.00000 0.03000
O15 0.27850 0.39940 0.34050 1.00000 0.02100
O16 0.77470 0.61450 0.38560 1.00000 0.02300
O17 0.47910 0.99940 0.38630 1.00000 0.00900
O18 0.13180 0.77280 0.40890 1.00000 0.01600
O19 0.81580 0.99100 0.46750 1.00000 0.02200
O20 0.55020 0.31590 0.46670 1.00000 0.01000
O21 0.10950 0.37420 0.46840 1.00000 0.03600

loop_
_cod_related_entry_id
_cod_related_entry_database
_cod_related_entry_code
1 AMCSD 0003424
